data_7026086
loop_
_publ_author_name
'Linfoot, Charlotte L.'
'Richardson, Patricia'
'Hewat, Tracy E.'
'Moudam, Omar'
'Forde, Michael M.'
'Collins, Anna'
'White, Fraser'
'Robertson, Neil'

_publ_section_related_literature
;
?
;
_publ_section_title
;
 Substituted [Cu(I)(POP)(bipyridyl)] and related complexes: synthesis,
 structure, properties and applications to dye-sensitised solar cells.
;
_journal_issue 38
_journal_name_full 'Dalton transactions (Cambridge, England : 2003)'
_journal_page_first 8945
_journal_page_last 8956
_journal_paper_doi 10.1039/c0dt00190b
_journal_volume 39
_journal_year 2010
_chemical_compound_source Moudam
_chemical_formula_moiety 'C44 H34 Cu1 N4 O1 P2, (B F4)'
_chemical_formula_sum 'C44 H34 B Cu F4 N4 O P2'
_chemical_formula_weight 847.08
_space_group_IT_number 14
_symmetry_cell_setting monoclinic
_symmetry_space_group_name_Hall '-P 2ybc'
_symmetry_space_group_name_H-M 'P 1 21/c 1'
_atom_sites_solution_hydrogens geom
_atom_sites_solution_primary direct
_audit_creation_date 07-12-14
_audit_creation_method CRYSTALS_ver_12.85
_cell_angle_alpha 90
_cell_angle_beta 95.4810(10)
_cell_angle_gamma 90
_cell_formula_units_Z 4
_cell_length_a 9.5405(2)
_cell_length_b 19.8580(4)
_cell_length_c 20.4442(4)
_cell_measurement_reflns_used 9876
_cell_measurement_temperature 150
_cell_measurement_theta_max 30
_cell_measurement_theta_min 2
_cell_volume 3855.55(14)
_computing_cell_refinement 'SAINT (Siemens ,1995)'
_computing_data_collection 'SMART (Siemens, 1993)'
_computing_data_reduction 'SAINT (Siemens ,1995)'
_computing_molecular_graphics 'CAMERON (Watkin et al., 1996)'
_computing_publication_material 'CRYSTALS (Betteridge et al., 2003)'
_computing_structure_refinement 'CRYSTALS (Betteridge et al., 2003)'
_computing_structure_solution 'SIR92 (Altomare et al., 1994)'
_diffrn_ambient_temperature 150
_diffrn_measured_fraction_theta_full 0.996
_diffrn_measured_fraction_theta_max 0.931
_diffrn_measurement_device 'Bruker SMART'
_diffrn_measurement_device_type Area
_diffrn_measurement_method \w
_diffrn_radiation_monochromator graphite
_diffrn_radiation_type 'Mo K\a'
_diffrn_radiation_wavelength 0.71073
_diffrn_reflns_av_R_equivalents 0.038
_diffrn_reflns_limit_h_max 12
_diffrn_reflns_limit_h_min -13
_diffrn_reflns_limit_k_max 27
_diffrn_reflns_limit_k_min -27
_diffrn_reflns_limit_l_max 27
_diffrn_reflns_limit_l_min -27
_diffrn_reflns_number 31367
_diffrn_reflns_theta_full 28.255
_diffrn_reflns_theta_max 29.743
_diffrn_reflns_theta_min 2.001
_diffrn_standards_number 0
_exptl_absorpt_coefficient_mu 0.711
_exptl_absorpt_correction_T_max 0.86
_exptl_absorpt_correction_T_min 0.66
_exptl_absorpt_correction_type multi-scan
_exptl_absorpt_process_details 'SADABS (Siemens, 1996)'
_exptl_crystal_colour orange
_exptl_crystal_density_diffrn 1.459
_exptl_crystal_density_method 'not measured'
_exptl_crystal_description block
_exptl_crystal_F_000 1736
_exptl_crystal_recrystallization_method
;

;
_exptl_crystal_size_max 0.36
_exptl_crystal_size_mid 0.33
_exptl_crystal_size_min 0.22
_refine_diff_density_max 0.82
_refine_diff_density_min -0.64
_refine_ls_extinction_method None
_refine_ls_goodness_of_fit_ref 1.0387
_refine_ls_hydrogen_treatment constr
_refine_ls_matrix_type full
_refine_ls_number_parameters 514
_refine_ls_number_reflns 10239
_refine_ls_number_restraints 0
_refine_ls_R_factor_all 0.0667
_refine_ls_R_factor_gt 0.0485
_refine_ls_shift/su_max 0.001334
_refine_ls_structure_factor_coef Fsqd
_refine_ls_weighting_details
;
Method= Modified Sheldrick
w=1/[\s^2^(F^2^) + ( 0.03P)^2^ + 0.00P]
,where P=(max(Fo^2^,0) + 2Fc^2^)/3
;
_refine_ls_weighting_scheme calc
_refine_ls_wR_factor_all 0.1168
_refine_ls_wR_factor_gt 0.1071
_refine_ls_wR_factor_ref 0.1168
_reflns_limit_h_max 12
_reflns_limit_h_min -13
_reflns_limit_k_max 27
_reflns_limit_k_min 0
_reflns_limit_l_max 27
_reflns_limit_l_min 0
_reflns_number_gt 8089
_reflns_number_total 10239
_reflns_threshold_expression I>2.0\s(I)
_oxford_diffrn_Wilson_B_factor 0.00
_oxford_diffrn_Wilson_scale 0.00
_oxford_refine_ls_r_factor_ref 0.0667
_oxford_refine_ls_scale 0.3493(3)
_oxford_reflns_number_all 10239
_oxford_reflns_threshold_expression_ref I>-10.0\s(I)
_oxford_structure_analysis_title 'nr7004 in P2(1)/c'
_cod_data_source_file c0dt00190b.txt
_cod_data_source_block NR7004
_cod_depositor_comments
;
The following automatic conversions were performed:

'_symmetry_cell_setting' value 'Monoclinic' changed to 'monoclinic'
according to /home/saulius/struct/CIF-dictionaries/cif_core.dic
dictionary named 'cif_core.dic' version 2.4.2 from 2011-04-26.

Automatic conversion script
Id: cif_fix_values 1891 2012-01-12 08:04:46Z andrius 
;
_cod_original_sg_symbol_H-M 'P 1 21/c 1 '
_cod_original_formula_sum 'C44 H34 B1 Cu1 F4 N4 O1 P2'
_cod_database_code 7026086

loop_
_symmetry_equiv_pos_as_xyz
x,y,z
-x,-y,-z
-x,y+1/2,-z+1/2
x,-y+1/2,z+1/2

loop_
_atom_site_label
_atom_site_type_symbol
_atom_site_fract_x
_atom_site_fract_y
_atom_site_fract_z
_atom_site_U_iso_or_equiv
_atom_site_occupancy
_atom_site_adp_type
_atom_site_refinement_flags_posn
Cu1 Cu 0.59097(3) 0.626227(15) 0.760628(15) 0.0179 1.0000 Uani .
P1 P 0.55531(6) 0.56458(3) 0.66830(3) 0.0173 1.0000 Uani .
P2 P 0.82324(6) 0.63173(3) 0.79779(3) 0.0178 1.0000 Uani .
O1 O 0.76245(18) 0.48851(9) 0.74804(9) 0.0215 1.0000 Uani .
C27 C 0.8149(3) 0.50346(12) 0.68827(12) 0.0206 1.0000 Uani .
C32 C 0.7249(2) 0.53812(12) 0.64252(12) 0.0192 1.0000 Uani .
C31 C 0.7727(3) 0.55298(14) 0.58201(13) 0.0256 1.0000 Uani .
C30 C 0.9069(3) 0.53381(15) 0.56821(15) 0.0318 1.0000 Uani .
C29 C 0.9929(3) 0.49830(16) 0.61402(15) 0.0340 1.0000 Uani .
C28 C 0.9481(3) 0.48254(14) 0.67450(14) 0.0278 1.0000 Uani .
C26 C 0.8571(3) 0.49115(13) 0.80462(13) 0.0229 1.0000 Uani .
C21 C 0.8955(3) 0.55279(13) 0.83367(12) 0.0209 1.0000 Uani .
C22 C 0.9876(3) 0.55186(14) 0.89128(13) 0.0269 1.0000 Uani .
C23 C 1.0372(3) 0.49160(16) 0.91845(15) 0.0338 1.0000 Uani .
C24 C 0.9962(3) 0.43120(16) 0.88945(17) 0.0394 1.0000 Uani .
C25 C 0.9050(3) 0.43040(15) 0.83252(15) 0.0341 1.0000 Uani .
C33 C 0.4727(3) 0.60952(12) 0.59681(12) 0.0192 1.0000 Uani .
C34 C 0.5231(3) 0.67377(13) 0.58396(13) 0.0237 1.0000 Uani .
C35 C 0.4600(3) 0.71240(14) 0.53286(13) 0.0270 1.0000 Uani .
C36 C 0.3448(3) 0.68719(14) 0.49381(13) 0.0268 1.0000 Uani .
C37 C 0.2938(3) 0.62363(14) 0.50630(13) 0.0269 1.0000 Uani .
C38 C 0.3572(3) 0.58477(14) 0.55750(13) 0.0239 1.0000 Uani .
C39 C 0.4592(3) 0.48509(12) 0.66660(12) 0.0192 1.0000 Uani .
C40 C 0.4711(3) 0.43882(13) 0.61550(13) 0.0247 1.0000 Uani .
C41 C 0.3933(3) 0.38011(14) 0.61266(14) 0.0312 1.0000 Uani .
C42 C 0.3049(3) 0.36580(14) 0.66073(15) 0.0314 1.0000 Uani .
C43 C 0.2942(3) 0.41044(15) 0.71182(14) 0.0281 1.0000 Uani .
C44 C 0.3702(3) 0.47033(14) 0.71457(13) 0.0230 1.0000 Uani .
C9 C 0.8685(2) 0.69235(12) 0.86352(12) 0.0189 1.0000 Uani .
C10 C 0.9772(3) 0.73900(14) 0.86130(13) 0.0248 1.0000 Uani .
C11 C 1.0054(3) 0.78489(14) 0.91180(14) 0.0288 1.0000 Uani .
C12 C 0.9289(3) 0.78400(15) 0.96591(14) 0.0307 1.0000 Uani .
C13 C 0.8223(3) 0.73706(15) 0.96933(13) 0.0301 1.0000 Uani .
C14 C 0.7914(3) 0.69205(14) 0.91829(13) 0.0259 1.0000 Uani .
C15 C 0.9448(3) 0.65518(13) 0.73795(12) 0.0205 1.0000 Uani .
C16 C 0.9029(3) 0.70551(14) 0.69337(13) 0.0270 1.0000 Uani .
C17 C 0.9950(3) 0.72944(16) 0.64983(14) 0.0345 1.0000 Uani .
C18 C 1.1291(3) 0.70246(17) 0.65077(15) 0.0370 1.0000 Uani .
C19 C 1.1710(3) 0.65188(16) 0.69460(14) 0.0324 1.0000 Uani .
C20 C 1.0799(3) 0.62834(14) 0.73857(13) 0.0256 1.0000 Uani .
C5 C 0.4034(3) 0.66212(13) 0.85838(12) 0.0197 1.0000 Uani .
N1 N 0.4766(2) 0.60854(10) 0.83985(10) 0.0195 1.0000 Uani .
C8 C 0.4754(3) 0.55359(14) 0.87815(13) 0.0253 1.0000 Uani .
C7 C 0.4042(3) 0.55287(14) 0.93373(13) 0.0295 1.0000 Uani .
C6 C 0.3363(3) 0.61109(15) 0.94923(13) 0.0303 1.0000 Uani .
N4 N 0.3334(2) 0.66601(12) 0.91138(11) 0.0265 1.0000 Uani .
C4 C 0.4028(3) 0.72199(13) 0.81471(12) 0.0193 1.0000 Uani .
N2 N 0.4854(2) 0.71824(10) 0.76508(10) 0.0184 1.0000 Uani .
C1 C 0.4834(3) 0.77196(13) 0.72542(13) 0.0229 1.0000 Uani .
C2 C 0.4016(3) 0.82779(14) 0.73445(14) 0.0270 1.0000 Uani .
C3 C 0.3219(3) 0.82622(14) 0.78716(14) 0.0269 1.0000 Uani .
N3 N 0.3213(2) 0.77355(11) 0.82793(11) 0.0247 1.0000 Uani .
B53 B 0.6339(4) 0.62281(18) 1.09532(16) 0.0307 1.0000 Uani .
F54 F 0.4885(2) 0.62269(13) 1.09589(11) 0.0594 1.0000 Uani .
F55 F 0.6884(2) 0.68533(9) 1.11329(9) 0.0387 1.0000 Uani .
F56 F 0.6898(2) 0.57463(10) 1.13926(9) 0.0506 1.0000 Uani .
F57 F 0.6676(2) 0.60640(9) 1.03252(8) 0.0409 1.0000 Uani .
H241 H 0.5317 0.4481 0.5834 0.0300 1.0000 Uiso R
H251 H 0.4007 0.3497 0.5788 0.0369 1.0000 Uiso R
H261 H 0.2515 0.3264 0.6591 0.0366 1.0000 Uiso R
H271 H 0.2383 0.4007 0.7451 0.0337 1.0000 Uiso R
H281 H 0.3617 0.5008 0.7490 0.0270 1.0000 Uiso R
H221 H 0.3220 0.5428 0.5656 0.0288 1.0000 Uiso R
H211 H 0.2163 0.6066 0.4800 0.0317 1.0000 Uiso R
H201 H 0.3018 0.7135 0.4594 0.0319 1.0000 Uiso R
H191 H 0.4937 0.7557 0.5252 0.0323 1.0000 Uiso R
H181 H 0.6008 0.6911 0.6101 0.0281 1.0000 Uiso R
H101 H 1.0057 0.4588 0.7049 0.0329 1.0000 Uiso R
H91 H 1.0813 0.4851 0.6046 0.0411 1.0000 Uiso R
H81 H 0.9369 0.5458 0.5280 0.0390 1.0000 Uiso R
H71 H 0.7155 0.5762 0.5509 0.0308 1.0000 Uiso R
H131 H 1.0159 0.5932 0.9111 0.0318 1.0000 Uiso R
H141 H 1.0991 0.4914 0.9568 0.0400 1.0000 Uiso R
H151 H 1.0296 0.3909 0.9082 0.0461 1.0000 Uiso R
H161 H 0.8771 0.3904 0.8128 0.0398 1.0000 Uiso R
H301 H 1.0314 0.7396 0.8259 0.0301 1.0000 Uiso R
H311 H 1.0756 0.8164 0.9089 0.0342 1.0000 Uiso R
H321 H 0.9476 0.8149 0.9999 0.0359 1.0000 Uiso R
H331 H 0.7722 0.7356 1.0057 0.0361 1.0000 Uiso R
H341 H 0.7198 0.6603 0.9208 0.0301 1.0000 Uiso R
H361 H 0.8140 0.7233 0.6928 0.0316 1.0000 Uiso R
H371 H 0.9662 0.7639 0.6199 0.0411 1.0000 Uiso R
H381 H 1.1891 0.7188 0.6215 0.0449 1.0000 Uiso R
H391 H 1.2611 0.6333 0.6957 0.0394 1.0000 Uiso R
H401 H 1.1085 0.5944 0.7684 0.0311 1.0000 Uiso R
H431 H 0.5246 0.5152 0.8662 0.0298 1.0000 Uiso R
H441 H 0.4020 0.5150 0.9594 0.0345 1.0000 Uiso R
H451 H 0.2924 0.6130 0.9883 0.0370 1.0000 Uiso R
H511 H 0.2672 0.8633 0.7960 0.0318 1.0000 Uiso R
H501 H 0.4002 0.8646 0.7057 0.0314 1.0000 Uiso R
H491 H 0.5395 0.7707 0.6912 0.0280 1.0000 Uiso R

loop_
_atom_site_aniso_label
_atom_site_aniso_U_11
_atom_site_aniso_U_22
_atom_site_aniso_U_33
_atom_site_aniso_U_23
_atom_site_aniso_U_13
_atom_site_aniso_U_12
Cu1 0.01519(14) 0.01852(15) 0.02024(14) -0.00167(12) 0.00285(11) 0.00144(11)
P1 0.0156(3) 0.0176(3) 0.0188(3) -0.0012(2) 0.0017(2) 0.0003(2)
P2 0.0158(3) 0.0177(3) 0.0198(3) -0.0014(2) 0.0017(2) 0.0007(2)
O1 0.0188(8) 0.0200(9) 0.0252(9) -0.0021(7) -0.0005(7) 0.0001(7)
C27 0.0186(11) 0.0173(11) 0.0259(12) -0.0055(10) 0.0023(10) -0.0012(9)
C32 0.0159(11) 0.0188(11) 0.0233(11) -0.0062(9) 0.0039(9) -0.0010(9)
C31 0.0263(13) 0.0252(13) 0.0259(12) -0.0025(10) 0.0048(11) 0.0003(11)
C30 0.0314(15) 0.0319(15) 0.0345(15) -0.0060(12) 0.0151(13) 0.0007(12)
C29 0.0206(13) 0.0378(16) 0.0453(17) -0.0131(14) 0.0119(13) 0.0010(12)
C28 0.0206(12) 0.0260(14) 0.0363(15) -0.0061(11) 0.0005(11) 0.0053(10)
C26 0.0188(11) 0.0235(13) 0.0258(12) 0.0015(10) -0.0014(10) 0.0019(10)
C21 0.0189(11) 0.0211(12) 0.0228(11) 0.0009(10) 0.0021(9) 0.0002(9)
C22 0.0249(13) 0.0276(14) 0.0272(13) -0.0021(11) -0.0036(11) 0.0027(11)
C23 0.0323(15) 0.0343(16) 0.0322(15) 0.0074(12) -0.0110(12) 0.0047(13)
C24 0.0376(17) 0.0296(16) 0.0481(19) 0.0103(14) -0.0108(15) 0.0046(13)
C25 0.0353(16) 0.0210(14) 0.0438(17) 0.0022(12) -0.0076(14) 0.0022(12)
C33 0.0195(11) 0.0196(11) 0.0189(11) -0.0003(9) 0.0033(9) 0.0012(9)
C34 0.0232(12) 0.0229(13) 0.0250(12) -0.0013(10) 0.0015(10) -0.0003(10)
C35 0.0277(13) 0.0258(13) 0.0278(13) 0.0032(11) 0.0034(11) -0.0032(11)
C36 0.0272(13) 0.0294(14) 0.0239(12) 0.0061(11) 0.0020(11) 0.0023(11)
C37 0.0220(12) 0.0315(14) 0.0256(12) 0.0014(11) -0.0055(10) -0.0012(11)
C38 0.0221(12) 0.0239(13) 0.0254(12) 0.0004(10) 0.0016(10) -0.0023(10)
C39 0.0184(11) 0.0179(11) 0.0208(11) -0.0007(9) -0.0008(9) -0.0015(9)
C40 0.0246(12) 0.0230(13) 0.0266(12) -0.0022(10) 0.0032(10) 0.0002(10)
C41 0.0357(15) 0.0250(14) 0.0323(14) -0.0063(12) 0.0001(12) -0.0029(12)
C42 0.0251(13) 0.0246(14) 0.0430(16) 0.0043(12) -0.0055(12) -0.0069(11)
C43 0.0207(12) 0.0319(15) 0.0314(14) 0.0081(12) 0.0008(11) -0.0028(11)
C44 0.0186(11) 0.0268(13) 0.0233(12) 0.0019(10) 0.0000(10) 0.0007(10)
C9 0.0164(11) 0.0192(11) 0.0201(11) -0.0049(9) -0.0030(9) 0.0004(9)
C10 0.0180(11) 0.0284(14) 0.0280(13) -0.0042(11) 0.0014(10) 0.0006(10)
C11 0.0242(13) 0.0264(14) 0.0348(15) -0.0066(12) -0.0020(11) -0.0042(11)
C12 0.0349(15) 0.0292(14) 0.0267(13) -0.0088(11) -0.0034(12) 0.0031(12)
C13 0.0326(14) 0.0351(15) 0.0231(13) -0.0043(11) 0.0049(11) 0.0029(12)
C14 0.0244(13) 0.0289(14) 0.0246(12) -0.0015(11) 0.0040(10) -0.0010(11)
C15 0.0203(11) 0.0215(12) 0.0201(11) -0.0022(9) 0.0035(9) -0.0034(9)
C16 0.0238(13) 0.0303(14) 0.0267(13) 0.0001(11) 0.0004(11) -0.0028(11)
C17 0.0408(17) 0.0345(16) 0.0281(14) 0.0061(12) 0.0032(13) -0.0100(13)
C18 0.0381(17) 0.0449(18) 0.0304(15) -0.0081(13) 0.0153(13) -0.0164(14)
C19 0.0221(13) 0.0404(17) 0.0364(15) -0.0142(13) 0.0121(12) -0.0054(12)
C20 0.0197(12) 0.0287(14) 0.0290(13) -0.0052(11) 0.0056(10) -0.0008(10)
C5 0.0193(11) 0.0195(12) 0.0202(11) -0.0032(9) 0.0019(9) -0.0018(9)
N1 0.0187(10) 0.0188(10) 0.0209(10) -0.0001(8) 0.0010(8) -0.0007(8)
C8 0.0274(13) 0.0224(13) 0.0257(12) 0.0014(10) -0.0001(11) 0.0008(10)
C7 0.0373(15) 0.0268(14) 0.0239(13) 0.0070(11) 0.0009(12) -0.0020(12)
C6 0.0366(15) 0.0336(15) 0.0216(12) -0.0002(11) 0.0072(12) -0.0050(12)
N4 0.0311(12) 0.0275(12) 0.0221(10) -0.0028(9) 0.0082(9) -0.0002(10)
C4 0.0171(11) 0.0203(12) 0.0204(11) -0.0026(9) 0.0006(9) -0.0016(9)
N2 0.0163(9) 0.0178(10) 0.0210(10) -0.0010(8) 0.0013(8) -0.0012(8)
C1 0.0218(12) 0.0233(12) 0.0238(12) 0.0010(10) 0.0033(10) -0.0004(10)
C2 0.0299(14) 0.0199(12) 0.0310(14) 0.0018(11) 0.0019(11) 0.0006(11)
C3 0.0269(13) 0.0203(12) 0.0333(14) -0.0035(11) 0.0026(11) 0.0054(10)
N3 0.0240(11) 0.0229(11) 0.0279(11) -0.0027(9) 0.0051(9) 0.0039(9)
B53 0.0333(17) 0.0309(17) 0.0290(15) -0.0041(13) 0.0087(13) -0.0022(14)
F54 0.0342(11) 0.0843(18) 0.0611(14) -0.0184(13) 0.0117(10) -0.0093(11)
F55 0.0445(11) 0.0287(9) 0.0437(10) -0.0073(8) 0.0078(9) -0.0012(8)
F56 0.0816(16) 0.0373(11) 0.0331(10) 0.0067(8) 0.0058(10) -0.0034(11)
F57 0.0577(12) 0.0382(10) 0.0284(9) -0.0029(8) 0.0130(9) -0.0071(9)

loop_
_atom_type_symbol
_atom_type_scat_dispersion_real
_atom_type_scat_dispersion_imag
_atom_type_scat_Cromer_Mann_a1
_atom_type_scat_Cromer_Mann_b1
_atom_type_scat_Cromer_Mann_a2
_atom_type_scat_Cromer_Mann_b2
_atom_type_scat_Cromer_Mann_a3
_atom_type_scat_Cromer_Mann_b3
_atom_type_scat_Cromer_Mann_a4
_atom_type_scat_Cromer_Mann_b4
_atom_type_scat_Cromer_Mann_c
_atom_type_scat_source
C 0.0033 0.0016 2.3100 20.8439 1.0200 10.2075 1.5886 0.5687 0.8650 51.6512 0.2156 'International Tables Vol C 4.2.6.8 and 6.1.1.4'
H 0.0000 0.0000 0.4930 10.5109 0.3229 26.1257 0.1402 3.1424 0.0408 57.7998 0.0030 'International Tables Vol C 4.2.6.8 and 6.1.1.4'
B 0.0013 0.0007 2.0545 23.2185 1.3326 1.0210 1.0979 60.3498 0.7068 0.1403 -0.1932 'International Tables Vol C 4.2.6.8 and 6.1.1.4'
Cu 0.3201 1.2651 13.3380 3.5828 7.1676 0.2470 5.6158 11.3966 1.6735 64.8126 1.1910 'International Tables Vol C 4.2.6.8 and 6.1.1.4'
F 0.0171 0.0103 3.5392 10.2825 2.6412 4.2944 1.5170 0.2615 1.0243 26.1476 0.2776 'International Tables Vol C 4.2.6.8 and 6.1.1.4'
N 0.0061 0.0033 12.2126 0.0057 3.1322 9.8933 2.0125 28.9975 1.1663 0.5826 -11.5290 'International Tables Vol C 4.2.6.8 and 6.1.1.4'
O 0.0106 0.0060 3.0485 13.2771 2.2868 5.7011 1.5463 0.3239 0.8670 32.9089 0.2508 'International Tables Vol C 4.2.6.8 and 6.1.1.4'
P 0.1023 0.0942 6.4345 1.9067 4.1791 27.1570 1.7800 0.5260 1.4908 68.1645 1.1149 'International Tables Vol C 4.2.6.8 and 6.1.1.4'

loop_
_geom_angle_atom_site_label_1
_geom_angle_atom_site_label_2
_geom_angle_atom_site_label_3
_geom_angle
_geom_angle_publ_flag
P1 Cu1 P2 111.77(2) yes
P1 Cu1 N1 121.08(6) yes
P2 Cu1 N1 108.47(6) yes
P1 Cu1 N2 118.49(6) yes
P2 Cu1 N2 113.65(6) yes
N1 Cu1 N2 79.74(8) yes
Cu1 P1 C32 109.38(8) yes
Cu1 P1 C33 115.16(8) yes
C32 P1 C33 103.66(11) yes
Cu1 P1 C39 121.51(8) yes
C32 P1 C39 101.72(11) yes
C33 P1 C39 103.29(11) yes
Cu1 P2 C21 114.11(8) yes
Cu1 P2 C9 115.58(8) yes
C21 P2 C9 102.45(11) yes
Cu1 P2 C15 116.72(8) yes
C21 P2 C15 104.31(11) yes
C9 P2 C15 101.80(11) yes
C27 O1 C26 117.31(19) yes
O1 C27 C32 116.4(2) yes
O1 C27 C28 121.6(2) yes
C32 C27 C28 121.9(2) yes
P1 C32 C27 117.09(18) yes
P1 C32 C31 124.8(2) yes
C27 C32 C31 118.0(2) yes
C32 C31 C30 120.6(3) yes
C32 C31 H71 119.8 no
C30 C31 H71 119.5 no
C31 C30 C29 120.1(3) yes
C31 C30 H81 118.5 no
C29 C30 H81 121.4 no
C30 C29 C28 120.6(3) yes
C30 C29 H91 120.0 no
C28 C29 H91 119.4 no
C27 C28 C29 118.7(3) yes
C27 C28 H101 121.0 no
C29 C28 H101 120.3 no
O1 C26 C21 120.5(2) yes
O1 C26 C25 117.8(2) yes
C21 C26 C25 121.6(2) yes
P2 C21 C26 120.41(19) yes
P2 C21 C22 121.9(2) yes
C26 C21 C22 117.7(2) yes
C21 C22 C23 120.8(3) yes
C21 C22 H131 118.7 no
C23 C22 H131 120.5 no
C22 C23 C24 120.5(3) yes
C22 C23 H141 120.3 no
C24 C23 H141 119.2 no
C23 C24 C25 120.1(3) yes
C23 C24 H151 120.0 no
C25 C24 H151 119.9 no
C26 C25 C24 119.3(3) yes
C26 C25 H161 120.0 no
C24 C25 H161 120.7 no
P1 C33 C34 117.82(19) yes
P1 C33 C38 123.21(19) yes
C34 C33 C38 118.8(2) yes
C33 C34 C35 121.0(2) yes
C33 C34 H181 119.8 no
C35 C34 H181 119.3 no
C34 C35 C36 119.8(3) yes
C34 C35 H191 120.2 no
C36 C35 H191 120.0 no
C35 C36 C37 119.7(3) yes
C35 C36 H201 119.7 no
C37 C36 H201 120.6 no
C36 C37 C38 120.6(3) yes
C36 C37 H211 119.7 no
C38 C37 H211 119.7 no
C37 C38 C33 120.2(2) yes
C37 C38 H221 119.9 no
C33 C38 H221 120.0 no
P1 C39 C40 120.29(19) yes
P1 C39 C44 120.63(19) yes
C40 C39 C44 119.1(2) yes
C39 C40 C41 120.2(2) yes
C39 C40 H241 119.6 no
C41 C40 H241 120.3 no
C40 C41 C42 120.3(3) yes
C40 C41 H251 120.2 no
C42 C41 H251 119.5 no
C41 C42 C43 119.9(3) yes
C41 C42 H261 120.9 no
C43 C42 H261 119.1 no
C42 C43 C44 120.2(3) yes
C42 C43 H271 120.7 no
C44 C43 H271 119.0 no
C43 C44 C39 120.2(3) yes
C43 C44 H281 120.0 no
C39 C44 H281 119.7 no
P2 C9 C10 122.58(19) yes
P2 C9 C14 118.81(19) yes
C10 C9 C14 118.6(2) yes
C9 C10 C11 120.3(2) yes
C9 C10 H301 120.3 no
C11 C10 H301 119.4 no
C10 C11 C12 120.6(3) yes
C10 C11 H311 119.2 no
C12 C11 H311 120.2 no
C11 C12 C13 119.7(3) yes
C11 C12 H321 120.6 no
C13 C12 H321 119.7 no
C12 C13 C14 120.0(3) yes
C12 C13 H331 120.1 no
C14 C13 H331 119.9 no
C9 C14 C13 120.8(3) yes
C9 C14 H341 119.4 no
C13 C14 H341 119.8 no
P2 C15 C16 117.6(2) yes
P2 C15 C20 122.9(2) yes
C16 C15 C20 119.4(2) yes
C15 C16 C17 120.4(3) yes
C15 C16 H361 119.6 no
C17 C16 H361 119.9 no
C16 C17 C18 119.8(3) yes
C16 C17 H371 120.1 no
C18 C17 H371 120.1 no
C17 C18 C19 120.0(3) yes
C17 C18 H381 118.9 no
C19 C18 H381 121.1 no
C18 C19 C20 120.3(3) yes
C18 C19 H391 120.8 no
C20 C19 H391 118.8 no
C15 C20 C19 120.0(3) yes
C15 C20 H401 119.7 no
C19 C20 H401 120.3 no
N1 C5 N4 126.2(2) yes
N1 C5 C4 115.8(2) yes
N4 C5 C4 118.0(2) yes
C5 N1 Cu1 114.38(16) yes
C5 N1 C8 116.4(2) yes
Cu1 N1 C8 128.96(18) yes
N1 C8 C7 121.4(3) yes
N1 C8 H431 118.4 no
C7 C8 H431 120.2 no
C8 C7 C6 117.4(3) yes
C8 C7 H441 121.3 no
C6 C7 H441 121.3 no
C7 C6 N4 122.4(3) yes
C7 C6 H451 119.3 no
N4 C6 H451 118.3 no
C6 N4 C5 116.2(2) yes
C5 C4 N2 116.1(2) yes
C5 C4 N3 117.6(2) yes
N2 C4 N3 126.3(2) yes
C4 N2 Cu1 113.60(16) yes
C4 N2 C1 115.9(2) yes
Cu1 N2 C1 130.42(17) yes
N2 C1 C2 122.4(2) yes
N2 C1 H491 117.5 no
C2 C1 H491 120.1 no
C1 C2 C3 116.7(2) yes
C1 C2 H501 121.2 no
C3 C2 H501 122.1 no
C2 C3 N3 122.7(2) yes
C2 C3 H511 119.8 no
N3 C3 H511 117.5 no
C3 N3 C4 116.0(2) yes
F54 B53 F55 110.5(3) yes
F54 B53 F56 108.5(3) yes
F55 B53 F56 109.7(3) yes
F54 B53 F57 109.0(3) yes
F55 B53 F57 110.0(3) yes
F56 B53 F57 109.2(3) yes

loop_
_geom_bond_atom_site_label_1
_geom_bond_atom_site_label_2
_geom_bond_distance
_geom_bond_publ_flag
Cu1 P1 2.2482(7) yes
Cu1 P2 2.2756(7) yes
Cu1 N1 2.068(2) yes
Cu1 N2 2.093(2) yes
P1 C32 1.826(2) yes
P1 C33 1.826(3) yes
P1 C39 1.824(2) yes
P2 C21 1.837(3) yes
P2 C9 1.825(2) yes
P2 C15 1.825(2) yes
O1 C27 1.396(3) yes
O1 C26 1.399(3) yes
C27 C32 1.390(3) yes
C27 C28 1.392(3) yes
C32 C31 1.390(3) yes
C31 C30 1.390(4) yes
C31 H71 0.922 no
C30 C29 1.378(4) yes
C30 H81 0.928 no
C29 C28 1.382(4) yes
C29 H91 0.921 no
C28 H101 0.919 no
C26 C21 1.394(4) yes
C26 C25 1.393(4) yes
C21 C22 1.401(3) yes
C22 C23 1.384(4) yes
C22 H131 0.943 no
C23 C24 1.378(4) yes
C23 H141 0.935 no
C24 C25 1.385(4) yes
C24 H151 0.931 no
C25 H161 0.919 no
C33 C34 1.397(3) yes
C33 C38 1.391(3) yes
C34 C35 1.386(4) yes
C34 H181 0.936 no
C35 C36 1.389(4) yes
C35 H191 0.936 no
C36 C37 1.385(4) yes
C36 H201 0.938 no
C37 C38 1.391(4) yes
C37 H211 0.935 no
C38 H221 0.920 no
C39 C40 1.404(3) yes
C39 C44 1.389(3) yes
C40 C41 1.381(4) yes
C40 H241 0.934 no
C41 C42 1.384(4) yes
C41 H251 0.928 no
C42 C43 1.381(4) yes
C42 H261 0.932 no
C43 C44 1.391(4) yes
C43 H271 0.925 no
C44 H281 0.937 no
C9 C10 1.395(3) yes
C9 C14 1.397(3) yes
C10 C11 1.384(4) yes
C10 H301 0.929 no
C11 C12 1.383(4) yes
C11 H311 0.922 no
C12 C13 1.386(4) yes
C12 H321 0.932 no
C13 C14 1.384(4) yes
C13 H331 0.922 no
C14 H341 0.935 no
C15 C16 1.386(4) yes
C15 C20 1.394(3) yes
C16 C17 1.392(4) yes
C16 H361 0.917 no
C17 C18 1.386(4) yes
C17 H371 0.941 no
C18 C19 1.380(5) yes
C18 H381 0.925 no
C19 C20 1.390(4) yes
C19 H391 0.933 no
C20 H401 0.931 no
C5 N1 1.346(3) yes
C5 N4 1.328(3) yes
C5 C4 1.487(3) yes
N1 C8 1.344(3) yes
C8 C7 1.379(4) yes
C8 H431 0.940 no
C7 C6 1.377(4) yes
C7 H441 0.918 no
C6 N4 1.336(4) yes
C6 H451 0.937 no
C4 N2 1.345(3) yes
C4 N3 1.329(3) yes
N2 C1 1.339(3) yes
C1 C2 1.378(4) yes
C1 H491 0.921 no
C2 C3 1.377(4) yes
C2 H501 0.937 no
C3 N3 1.338(3) yes
C3 H511 0.930 no
B53 F54 1.389(4) yes
B53 F55 1.382(4) yes
B53 F56 1.384(4) yes
B53 F57 1.392(3) yes
